data_7154687
loop_
_publ_author_name
'Khan, Rehan'
'Idris, Muazzam'
'Tuncel, D\"on\"us'

_publ_section_title
;
 Synthesis and investigation of singlet oxygen production efficiency of
 photosensitizers based on meso-phenyl-2,5-thienylene linked porphyrin
 oligomers and polymers.
;
_journal_issue 42
_journal_name_full 'Organic &amp; biomolecular chemistry'
_journal_page_first 10496
_journal_page_last 10504
_journal_paper_doi 10.1039/c5ob01435b
_journal_volume 13
_journal_year 2015
_chemical_formula_sum 'C48 H36 Br2 N4 O4'
_chemical_formula_weight 892.63
_chemical_name_systematic
;
 ?
;
_space_group_crystal_system monoclinic
_space_group_IT_number 15
_space_group_name_Hall '-C 2yc'
_space_group_name_H-M_alt 'C 1 2/c 1'
_symmetry_space_group_name_Hall '-C 2yc'
_symmetry_space_group_name_H-M 'C 1 2/c 1'
_atom_sites_solution_hydrogens mixed
_audit_creation_method SHELXL-2013
_audit_update_record
;
2015-07-13 deposited with the CCDC.
2015-09-02 downloaded from the CCDC.
;
_cell_angle_alpha 90
_cell_angle_beta 102.51(7)
_cell_angle_gamma 90
_cell_formula_units_Z 4
_cell_length_a 23.99(3)
_cell_length_b 16.08(3)
_cell_length_c 10.433(15)
_cell_measurement_reflns_used 74
_cell_measurement_temperature 100(2)
_cell_measurement_theta_max 30.0
_cell_measurement_theta_min 2.3
_cell_volume 3929(11)
_computing_structure_refinement 'SHELXL-2013 (Sheldrick, 2013)'
_diffrn_ambient_temperature 100(2)
_diffrn_measured_fraction_theta_full 0.997
_diffrn_measured_fraction_theta_max 0.997
_diffrn_measurement_device_type 'Rigaku Saturn724+ (2x2 bin mode)'
_diffrn_measurement_method 'profile data from \w-scans'
_diffrn_radiation_type MoK\a
_diffrn_radiation_wavelength 0.71073
_diffrn_reflns_av_R_equivalents 0.1491
_diffrn_reflns_av_unetI/netI 0.0989
_diffrn_reflns_laue_measured_fraction_full 0.997
_diffrn_reflns_laue_measured_fraction_max 0.997
_diffrn_reflns_limit_h_max 29
_diffrn_reflns_limit_h_min -28
_diffrn_reflns_limit_k_max 19
_diffrn_reflns_limit_k_min -19
_diffrn_reflns_limit_l_max 11
_diffrn_reflns_limit_l_min -12
_diffrn_reflns_number 11841
_diffrn_reflns_point_group_measured_fraction_full 0.997
_diffrn_reflns_point_group_measured_fraction_max 0.997
_diffrn_reflns_theta_full 25.242
_diffrn_reflns_theta_max 25.495
_diffrn_reflns_theta_min 2.368
_diffrn_source 'Rotating Anode'
_exptl_absorpt_coefficient_mu 2.116
_exptl_absorpt_correction_type none
_exptl_crystal_colour Brown
_exptl_crystal_density_diffrn 1.509
_exptl_crystal_description Needle
_exptl_crystal_F_000 1816
_exptl_crystal_size_max 0.220
_exptl_crystal_size_mid 0.031
_exptl_crystal_size_min 0.016
_refine_diff_density_max 1.427
_refine_diff_density_min -0.782
_refine_diff_density_rms 0.108
_refine_ls_extinction_method none
_refine_ls_goodness_of_fit_ref 1.195
_refine_ls_hydrogen_treatment constr
_refine_ls_matrix_type full
_refine_ls_number_parameters 265
_refine_ls_number_reflns 3666
_refine_ls_number_restraints 0
_refine_ls_restrained_S_all 1.195
_refine_ls_R_factor_all 0.1023
_refine_ls_R_factor_gt 0.0895
_refine_ls_shift/su_max 0.000
_refine_ls_shift/su_mean 0.000
_refine_ls_structure_factor_coef Fsqd
_refine_ls_weighting_details 'w=1/[\s^2^(Fo^2^)+(0.0543P)^2^+27.0327P] where P=(Fo^2^+2Fc^2^)/3'
_refine_ls_weighting_scheme calc
_refine_ls_wR_factor_gt 0.2083
_refine_ls_wR_factor_ref 0.2160
_reflns_Friedel_coverage 0.000
_reflns_number_gt 3168
_reflns_number_total 3666
_reflns_threshold_expression 'I > 2\s(I)'
_cod_data_source_file c5ob01435b2.cif
_cod_data_source_block trans4p
_cod_depositor_comments
;
The following automatic conversions were performed:

'_exptl_absorpt_correction_type' value 'None' changed to 'none'
according to
/usr/data/users/saulius/crontab/automatic-downloads/rss-feeds/RSC/lib/dictionaries/cif_core.dic
dictionary named 'cif_core.dic' version 2.4.2 from 2011-04-26.

Automatic conversion script
Id: cif_fix_values 3271 2015-04-21 07:52:19Z andrius 

 Adding full bibliography for 7154686--7154687.cif.
;
_cod_database_code 7154687
_shelx_space_group_comment
;
The symmetry employed for this shelxl refinement is uniquely defined
by the following loop, which should always be used as a source of
symmetry information in preference to the above space-group names.
They are only intended as comments.
;
_shelx_estimated_absorpt_t_min 0.653
_shelx_estimated_absorpt_t_max 0.967
_shelxl_version_number 2013-4

loop_
_space_group_symop_operation_xyz
'x, y, z'
'-x, y, -z+1/2'
'x+1/2, y+1/2, z'
'-x+1/2, y+1/2, -z+1/2'
'-x, -y, -z'
'x, -y, z-1/2'
'-x+1/2, -y+1/2, -z'
'x+1/2, -y+1/2, z-1/2'

loop_
_atom_site_label
_atom_site_type_symbol
_atom_site_fract_x
_atom_site_fract_y
_atom_site_fract_z
_atom_site_U_iso_or_equiv
_atom_site_adp_type
_atom_site_occupancy
_atom_site_site_symmetry_order
_atom_site_calc_flag
_atom_site_refinement_flags_posn
_atom_site_refinement_flags_adp
_atom_site_refinement_flags_occupancy
Br1 Br 0.72696(3) 0.17077(5) 0.23298(7) 0.0457(3) Uani 1 1 d . . .
O1 O 0.7357(2) 0.9295(3) 0.1815(5) 0.0451(13) Uani 1 1 d . . .
O2 O 0.5673(2) 0.9118(3) 0.3575(5) 0.0487(13) Uani 1 1 d . . .
H2X H 0.5392 0.6040 -0.1671 0.058 Uiso 1 1 d . U .
N1 N 0.5000 0.4799(4) -0.2500 0.0275(16) Uani 1 2 d S T P
N2 N 0.5644(2) 0.6077(3) -0.0846(5) 0.0275(11) Uani 1 1 d . . .
N3 N 0.5000 0.7374(4) -0.2500 0.0300(17) Uani 1 2 d S T P
C1 C 0.5232(3) 0.3429(4) -0.2001(7) 0.0321(15) Uani 1 1 d . . .
H1 H 0.5429 0.2954 -0.1593 0.039 Uiso 1 1 calc R U .
C2 C 0.5372(2) 0.4297(4) -0.1665(6) 0.0279(13) Uani 1 1 d . . .
C3 C 0.5807(2) 0.4564(4) -0.0613(6) 0.0273(13) Uani 1 1 d . . .
C4 C 0.6174(3) 0.3892(4) 0.0144(6) 0.0281(13) Uani 1 1 d . . .
C5 C 0.5935(3) 0.3321(4) 0.0873(7) 0.0347(15) Uani 1 1 d . . .
H5 H 0.5547 0.3379 0.0927 0.042 Uiso 1 1 calc R U .
C6 C 0.6255(3) 0.2668(4) 0.1524(7) 0.0394(16) Uani 1 1 d . . .
H6 H 0.6088 0.2272 0.2004 0.047 Uiso 1 1 calc R U .
C7 C 0.6830(3) 0.2608(4) 0.1454(6) 0.0338(15) Uani 1 1 d . . .
C8 C 0.7078(3) 0.3181(4) 0.0754(7) 0.0348(15) Uani 1 1 d . . .
H8 H 0.7470 0.3134 0.0725 0.042 Uiso 1 1 calc R U .
C9 C 0.6749(3) 0.3826(4) 0.0095(6) 0.0330(15) Uani 1 1 d . . .
H9 H 0.6915 0.4221 -0.0388 0.040 Uiso 1 1 calc R U .
C10 C 0.5906(3) 0.5391(4) -0.0224(6) 0.0280(13) Uani 1 1 d . . .
C11 C 0.6287(2) 0.5647(4) 0.0987(6) 0.0304(14) Uani 1 1 d . . .
H11 H 0.6520 0.5295 0.1614 0.036 Uiso 1 1 calc R U .
C12 C 0.6245(3) 0.6489(4) 0.1052(6) 0.0308(14) Uani 1 1 d . . .
H12 H 0.6445 0.6836 0.1735 0.037 Uiso 1 1 calc R U .
C13 C 0.5840(3) 0.6759(4) -0.0107(6) 0.0290(14) Uani 1 1 d . . .
C14 C 0.5695(3) 0.7594(4) -0.0399(6) 0.0306(14) Uani 1 1 d . . .
C15 C 0.5978(3) 0.8223(4) 0.0598(6) 0.0312(14) Uani 1 1 d . . .
C16 C 0.6539(3) 0.8480(4) 0.0648(7) 0.0310(14) Uani 1 1 d . . .
H16 H 0.6734 0.8314 -0.0012 0.037 Uiso 1 1 calc R U .
C17 C 0.6805(3) 0.8982(4) 0.1680(7) 0.0379(17) Uani 1 1 d . . .
C18 C 0.6533(3) 0.9222(4) 0.2679(7) 0.0369(16) Uani 1 1 d . . .
H18 H 0.6725 0.9561 0.3384 0.044 Uiso 1 1 calc R U .
C19 C 0.5977(3) 0.8956(4) 0.2623(7) 0.0399(17) Uani 1 1 d . . .
C20 C 0.5688(3) 0.8472(4) 0.1566(7) 0.0362(16) Uani 1 1 d . . .
H20 H 0.5302 0.8314 0.1508 0.043 Uiso 1 1 calc R U .
C21 C 0.5309(2) 0.7872(4) -0.1539(6) 0.0285(13) Uani 1 1 d . . .
C22 C 0.5182(3) 0.8731(4) -0.1914(7) 0.0344(15) Uani 1 1 d . . .
H22 H 0.5329 0.9208 -0.1417 0.041 Uiso 1 1 calc R U .
C23 C 0.7690(3) 0.9007(5) 0.0918(8) 0.050(2) Uani 1 1 d . . .
H23A H 0.7681 0.8398 0.0887 0.075 Uiso 1 1 calc R U .
H23B H 0.8085 0.9196 0.1214 0.075 Uiso 1 1 calc R U .
H23C H 0.7532 0.9230 0.0041 0.075 Uiso 1 1 calc R U .
C24 C 0.5985(3) 0.9414(5) 0.4810(7) 0.0480(19) Uani 1 1 d . . .
H24A H 0.6296 0.9028 0.5160 0.072 Uiso 1 1 calc R U .
H24B H 0.5730 0.9456 0.5424 0.072 Uiso 1 1 calc R U .
H24C H 0.6144 0.9964 0.4695 0.072 Uiso 1 1 calc R U .

loop_
_atom_site_aniso_label
_atom_site_aniso_U_11
_atom_site_aniso_U_22
_atom_site_aniso_U_33
_atom_site_aniso_U_23
_atom_site_aniso_U_13
_atom_site_aniso_U_12
Br1 0.0377(4) 0.0441(5) 0.0484(5) 0.0084(3) -0.0056(3) 0.0148(3)
O1 0.034(3) 0.042(3) 0.050(3) 0.001(2) -0.010(2) -0.012(2)
O2 0.048(3) 0.047(3) 0.043(3) -0.014(2) -0.006(2) -0.008(2)
N1 0.020(3) 0.029(4) 0.028(4) 0.000 -0.008(3) 0.000
N2 0.023(3) 0.024(3) 0.032(3) -0.001(2) -0.005(2) -0.0018(19)
N3 0.020(3) 0.028(4) 0.038(4) 0.000 -0.004(3) 0.000
C1 0.028(3) 0.019(3) 0.044(4) 0.000(3) -0.004(3) 0.002(2)
C2 0.018(3) 0.024(3) 0.039(4) 0.002(3) 0.001(2) -0.001(2)
C3 0.016(3) 0.029(3) 0.035(3) 0.007(3) 0.002(2) 0.006(2)
C4 0.023(3) 0.029(3) 0.029(3) 0.003(3) -0.001(2) 0.003(2)
C5 0.019(3) 0.040(4) 0.043(4) 0.009(3) 0.002(3) 0.007(3)
C6 0.034(4) 0.037(4) 0.043(4) 0.011(3) 0.002(3) 0.004(3)
C7 0.030(3) 0.034(4) 0.030(3) -0.003(3) -0.008(3) 0.007(3)
C8 0.023(3) 0.036(4) 0.042(4) -0.002(3) -0.001(3) 0.001(3)
C9 0.028(3) 0.029(3) 0.039(4) -0.002(3) -0.001(3) 0.001(3)
C10 0.026(3) 0.023(3) 0.035(3) 0.000(3) 0.007(3) -0.003(2)
C11 0.023(3) 0.031(3) 0.033(3) 0.002(3) -0.004(3) 0.004(2)
C12 0.026(3) 0.026(3) 0.034(4) -0.002(3) -0.005(3) -0.002(2)
C13 0.021(3) 0.032(3) 0.031(3) 0.003(3) 0.000(3) -0.003(2)
C14 0.027(3) 0.023(3) 0.039(4) -0.001(3) -0.001(3) -0.003(2)
C15 0.032(3) 0.023(3) 0.031(3) 0.001(3) -0.010(3) 0.001(3)
C16 0.026(3) 0.023(3) 0.039(4) 0.002(3) -0.005(3) -0.001(2)
C17 0.021(3) 0.035(4) 0.047(4) 0.005(3) -0.014(3) -0.002(3)
C18 0.036(4) 0.028(3) 0.039(4) -0.002(3) -0.010(3) -0.002(3)
C19 0.040(4) 0.037(4) 0.036(4) 0.000(3) -0.007(3) 0.003(3)
C20 0.035(4) 0.030(3) 0.036(4) 0.000(3) -0.008(3) -0.006(3)
C21 0.025(3) 0.025(3) 0.031(3) 0.001(3) -0.005(2) -0.004(2)
C22 0.030(3) 0.021(3) 0.046(4) -0.004(3) -0.005(3) -0.003(3)
C23 0.037(4) 0.055(5) 0.053(5) 0.007(4) -0.005(4) -0.015(3)
C24 0.048(4) 0.044(4) 0.042(4) -0.006(4) -0.013(3) 0.006(3)

loop_
_atom_type_symbol
_atom_type_description
_atom_type_scat_dispersion_real
_atom_type_scat_dispersion_imag
_atom_type_scat_source
C C 0.0033 0.0016 'International Tables Vol C Tables 4.2.6.8 and 6.1.1.4'
H H 0.0000 0.0000 'International Tables Vol C Tables 4.2.6.8 and 6.1.1.4'
N N 0.0061 0.0033 'International Tables Vol C Tables 4.2.6.8 and 6.1.1.4'
O O 0.0106 0.0060 'International Tables Vol C Tables 4.2.6.8 and 6.1.1.4'
Br Br -0.2901 2.4595 'International Tables Vol C Tables 4.2.6.8 and 6.1.1.4'

loop_
_geom_angle_atom_site_label_1
_geom_angle_atom_site_label_2
_geom_angle_atom_site_label_3
_geom_angle
_geom_angle_site_symmetry_1
_geom_angle_site_symmetry_3
C17 O1 C23 117.9(6) . .
C19 O2 C24 117.2(6) . .
C2 N1 C2 107.6(7) . 2_654
C10 N2 C13 108.4(5) . .
C10 N2 H2X 121.5 . .
C13 N2 H2X 130.0 . .
C21 N3 C21 108.4(7) . 2_654
C1 C1 C2 107.1(3) 2_654 .
C1 C1 H1 126.4 2_654 .
C2 C1 H1 126.4 . .
N1 C2 C3 126.0(6) . .
N1 C2 C1 109.0(5) . .
C3 C2 C1 125.0(5) . .
C10 C3 C2 124.7(5) . .
C10 C3 C4 119.2(5) . .
C2 C3 C4 116.1(5) . .
C5 C4 C9 119.8(6) . .
C5 C4 C3 119.8(5) . .
C9 C4 C3 120.3(6) . .
C6 C5 C4 121.1(6) . .
C6 C5 H5 119.4 . .
C4 C5 H5 119.4 . .
C5 C6 C7 118.2(6) . .
C5 C6 H6 120.9 . .
C7 C6 H6 120.9 . .
C8 C7 C6 121.4(6) . .
C8 C7 Br1 120.1(5) . .
C6 C7 Br1 118.5(5) . .
C7 C8 C9 119.5(6) . .
C7 C8 H8 120.2 . .
C9 C8 H8 120.2 . .
C8 C9 C4 119.9(6) . .
C8 C9 H9 120.1 . .
C4 C9 H9 120.1 . .
N2 C10 C3 126.9(6) . .
N2 C10 C11 108.9(5) . .
C3 C10 C11 124.1(6) . .
C12 C11 C10 106.7(5) . .
C12 C11 H11 126.7 . .
C10 C11 H11 126.7 . .
C11 C12 C13 107.5(5) . .
C11 C12 H12 126.2 . .
C13 C12 H12 126.2 . .
N2 C13 C14 127.4(6) . .
N2 C13 C12 108.5(5) . .
C14 C13 C12 124.0(6) . .
C13 C14 C21 124.9(6) . .
C13 C14 C15 116.1(5) . .
C21 C14 C15 119.0(5) . .
C16 C15 C20 120.8(6) . .
C16 C15 C14 120.8(6) . .
C20 C15 C14 118.0(6) . .
C17 C16 C15 118.7(6) . .
C17 C16 H16 120.7 . .
C15 C16 H16 120.7 . .
C16 C17 O1 123.8(7) . .
C16 C17 C18 121.9(6) . .
O1 C17 C18 114.2(6) . .
C19 C18 C17 118.8(6) . .
C19 C18 H18 120.6 . .
C17 C18 H18 120.6 . .
O2 C19 C18 124.4(6) . .
O2 C19 C20 114.9(6) . .
C18 C19 C20 120.7(7) . .
C15 C20 C19 119.1(6) . .
C15 C20 H20 120.5 . .
C19 C20 H20 120.5 . .
N3 C21 C14 125.7(6) . .
N3 C21 C22 108.1(5) . .
C14 C21 C22 126.1(5) . .
C22 C22 C21 107.7(3) 2_654 .
C22 C22 H22 126.2 2_654 .
C21 C22 H22 126.2 . .
O1 C23 H23A 109.5 . .
O1 C23 H23B 109.5 . .
H23A C23 H23B 109.5 . .
O1 C23 H23C 109.5 . .
H23A C23 H23C 109.5 . .
H23B C23 H23C 109.5 . .
O2 C24 H24A 109.5 . .
O2 C24 H24B 109.5 . .
H24A C24 H24B 109.5 . .
O2 C24 H24C 109.5 . .
H24A C24 H24C 109.5 . .
H24B C24 H24C 109.5 . .

loop_
_geom_bond_atom_site_label_1
_geom_bond_atom_site_label_2
_geom_bond_distance
_geom_bond_site_symmetry_2
Br1 C7 1.904(7) .
O1 C17 1.394(8) .
O1 C23 1.432(10) .
O2 C19 1.380(9) .
O2 C24 1.425(8) .
N1 C2 1.368(7) .
N1 C2 1.368(7) 2_654
N2 C10 1.363(8) .
N2 C13 1.365(8) .
N2 H2X 0.9404 .
N3 C21 1.369(7) .
N3 C21 1.369(7) 2_654
C1 C1 1.348(12) 2_654
C1 C2 1.461(8) .
C1 H1 0.9500 .
C2 C3 1.407(8) .
C3 C10 1.395(9) .
C3 C4 1.505(8) .
C4 C5 1.392(9) .
C4 C9 1.396(9) .
C5 C6 1.388(9) .
C5 H5 0.9500 .
C6 C7 1.400(9) .
C6 H6 0.9500 .
C7 C8 1.388(10) .
C8 C9 1.392(9) .
C8 H8 0.9500 .
C9 H9 0.9500 .
C10 C11 1.449(9) .
C11 C12 1.361(9) .
C11 H11 0.9500 .
C12 C13 1.444(9) .
C12 H12 0.9500 .
C13 C14 1.403(9) .
C14 C21 1.413(8) .
C14 C15 1.503(8) .
C15 C16 1.397(9) .
C15 C20 1.403(10) .
C16 C17 1.385(9) .
C16 H16 0.9500 .
C17 C18 1.399(10) .
C18 C19 1.389(10) .
C18 H18 0.9500 .
C19 C20 1.404(9) .
C20 H20 0.9500 .
C21 C22 1.450(9) .
C22 C22 1.339(13) 2_654
C22 H22 0.9500 .
C23 H23A 0.9800 .
C23 H23B 0.9800 .
C23 H23C 0.9800 .
C24 H24A 0.9800 .
C24 H24B 0.9800 .
C24 H24C 0.9800 .

loop_
_geom_torsion_atom_site_label_1
_geom_torsion_atom_site_label_2
_geom_torsion_atom_site_label_3
_geom_torsion_atom_site_label_4
_geom_torsion
_geom_torsion_site_symmetry_1
_geom_torsion_site_symmetry_4
C2 N1 C2 C3 -176.8(8) 2_654 .
C2 N1 C2 C1 0.7(3) 2_654 .
C1 C1 C2 N1 -1.9(9) 2_654 .
C1 C1 C2 C3 175.6(7) 2_654 .
N1 C2 C3 C10 3.2(10) . .
C1 C2 C3 C10 -173.9(6) . .
N1 C2 C3 C4 -178.3(5) . .
C1 C2 C3 C4 4.6(9) . .
C10 C3 C4 C5 112.6(7) . .
C2 C3 C4 C5 -66.0(8) . .
C10 C3 C4 C9 -68.9(8) . .
C2 C3 C4 C9 112.6(7) . .
C9 C4 C5 C6 -2.0(10) . .
C3 C4 C5 C6 176.5(6) . .
C4 C5 C6 C7 1.5(10) . .
C5 C6 C7 C8 -0.1(10) . .
C5 C6 C7 Br1 -179.4(5) . .
C6 C7 C8 C9 -0.7(10) . .
Br1 C7 C8 C9 178.6(5) . .
C7 C8 C9 C4 0.1(10) . .
C5 C4 C9 C8 1.2(10) . .
C3 C4 C9 C8 -177.3(6) . .
C13 N2 C10 C3 176.6(6) . .
C13 N2 C10 C11 0.6(7) . .
C2 C3 C10 N2 -6.5(10) . .
C4 C3 C10 N2 175.1(6) . .
C2 C3 C10 C11 168.9(6) . .
C4 C3 C10 C11 -9.5(9) . .
N2 C10 C11 C12 -0.5(7) . .
C3 C10 C11 C12 -176.6(6) . .
C10 C11 C12 C13 0.1(7) . .
C10 N2 C13 C14 178.0(6) . .
C10 N2 C13 C12 -0.5(7) . .
C11 C12 C13 N2 0.2(7) . .
C11 C12 C13 C14 -178.4(6) . .
N2 C13 C14 C21 0.3(11) . .
C12 C13 C14 C21 178.7(6) . .
N2 C13 C14 C15 -179.9(6) . .
C12 C13 C14 C15 -1.6(10) . .
C13 C14 C15 C16 79.5(8) . .
C21 C14 C15 C16 -100.8(7) . .
C13 C14 C15 C20 -93.4(7) . .
C21 C14 C15 C20 86.3(8) . .
C20 C15 C16 C17 0.4(9) . .
C14 C15 C16 C17 -172.3(6) . .
C15 C16 C17 O1 -178.1(6) . .
C15 C16 C17 C18 1.3(10) . .
C23 O1 C17 C16 -7.3(9) . .
C23 O1 C17 C18 173.2(6) . .
C16 C17 C18 C19 -0.8(10) . .
O1 C17 C18 C19 178.7(6) . .
C24 O2 C19 C18 -14.2(10) . .
C24 O2 C19 C20 164.3(6) . .
C17 C18 C19 O2 176.9(6) . .
C17 C18 C19 C20 -1.5(10) . .
C16 C15 C20 C19 -2.6(9) . .
C14 C15 C20 C19 170.3(6) . .
O2 C19 C20 C15 -175.4(6) . .
C18 C19 C20 C15 3.2(10) . .
C21 N3 C21 C14 -177.9(8) 2_654 .
C21 N3 C21 C22 0.6(3) 2_654 .
C13 C14 C21 N3 2.9(10) . .
C15 C14 C21 N3 -176.8(5) . .
C13 C14 C21 C22 -175.3(7) . .
C15 C14 C21 C22 5.0(10) . .
N3 C21 C22 C22 -1.6(9) . 2_654
C14 C21 C22 C22 176.8(7) . 2_654
